data_2200351
loop_
_publ_author_name
'Baker, L-J.'
'Copp, Brent R.'
'Rickard, Clifton E. F.'

_publ_section_title
;
 2'-Amino-5'-bromoacetophenone
;
_journal_issue 6
_journal_name_full 'Acta Crystallographica Section E'
_journal_page_first o540
_journal_page_last o541
_journal_paper_doi 10.1107/S160053680100839X
_journal_volume 57
_journal_year 2001
_chemical_formula_moiety 'C8 H8 Br N O'
_chemical_formula_sum 'C8 H8 Br N O'
_chemical_formula_weight 214.06
_chemical_name_systematic
;
 2'-amino-5'-bromoacetophenone
;
_space_group_IT_number 33
_symmetry_cell_setting orthorhombic
_symmetry_space_group_name_Hall 'P 2c -2n'
_symmetry_space_group_name_H-M 'P n a 21'
_audit_creation_method SHELXL-97
_cell_angle_alpha 90
_cell_angle_beta 90
_cell_angle_gamma 90
_cell_formula_units_Z 4
_cell_length_a 21.9206(6)
_cell_length_b 7.3583(2)
_cell_length_c 5.0596(2)
_cell_measurement_reflns_used 3623
_cell_measurement_temperature 291(2)
_cell_measurement_theta_max 25
_cell_measurement_theta_min 2
_cell_volume 816.11(5)
_computing_cell_refinement SMART
_computing_data_collection 'SMART (Siemens, 1995)'
_computing_data_reduction 'SAINT  (Siemens, 1995)'
_computing_molecular_graphics 'SHELXTL (Siemens, 1994)'
_computing_publication_material SHELXL97
_computing_structure_refinement 'SHELXL97 (Sheldrick, 1997)'
_computing_structure_solution 'SHELXS (Sheldrick, 1990)'
_diffrn_ambient_temperature 291(2)
_diffrn_measured_fraction_theta_full .999
_diffrn_measured_fraction_theta_max .999
_diffrn_measurement_device_type 'Siemens SMART'
_diffrn_measurement_method 'Area detector \w scans'
_diffrn_radiation_monochromator graphite
_diffrn_radiation_source 'fine-focus sealed tube'
_diffrn_radiation_type MoK\a
_diffrn_radiation_wavelength .71073
_diffrn_reflns_av_R_equivalents .022
_diffrn_reflns_av_sigmaI/netI .027
_diffrn_reflns_limit_h_max 23
_diffrn_reflns_limit_h_min -26
_diffrn_reflns_limit_k_max 8
_diffrn_reflns_limit_k_min -8
_diffrn_reflns_limit_l_max 4
_diffrn_reflns_limit_l_min -6
_diffrn_reflns_number 4318
_diffrn_reflns_theta_full 25.6
_diffrn_reflns_theta_max 25.6
_diffrn_reflns_theta_min 1.9
_diffrn_standards_decay_% <2
_exptl_absorpt_coefficient_mu 4.974
_exptl_absorpt_correction_T_max .468
_exptl_absorpt_correction_T_min .229
_exptl_absorpt_correction_type multi-scan
_exptl_absorpt_process_details 'Blessing, 1995'
_exptl_crystal_colour yellow
_exptl_crystal_density_diffrn 1.742
_exptl_crystal_density_method 'not measured'
_exptl_crystal_description prism
_exptl_crystal_F_000 424
_exptl_crystal_size_max .42
_exptl_crystal_size_mid .22
_exptl_crystal_size_min .18
_refine_diff_density_max .18
_refine_diff_density_min -.41
_refine_ls_abs_structure_details 'Flack (1983)'
_refine_ls_abs_structure_Flack .059(13)
_refine_ls_extinction_method none
_refine_ls_goodness_of_fit_ref 1.08
_refine_ls_hydrogen_treatment constr
_refine_ls_matrix_type full
_refine_ls_number_parameters 124
_refine_ls_number_reflns 1347
_refine_ls_number_restraints 1
_refine_ls_restrained_S_all 1.08
_refine_ls_R_factor_all .025
_refine_ls_R_factor_gt .024
_refine_ls_shift/su_max .007
_refine_ls_shift/su_mean .001
_refine_ls_structure_factor_coef Fsqd
_refine_ls_weighting_details 'calc w=1/[\s^2^(Fo^2^)+(0.0374P)^2^+0.0296P] where P=(Fo^2^+2Fc^2^)/3'
_refine_ls_weighting_scheme sigma
_refine_ls_wR_factor_ref .061
_reflns_number_gt 1278
_reflns_number_total 1347
_reflns_threshold_expression >2\s(I)
_cod_data_source_file tk6021.cif
_cod_data_source_block I
_cod_depositor_comments
;
The following automatic conversions were performed:
'_symmetry_cell_setting' value 'Orthorhombic' changed to 'orthorhombic'
according to '/home/saulius/struct/CIF-dictionaries/cif_core.dic'
dictionary named 'cif_core.dic' version 2.4.1 from 2010-06-29.

Automatic conversion script
Id: cif_fix_enum 1527 2010-12-29 10:47:43Z saulius 

The following automatic conversions were performed:

'_symmetry_cell_setting' value 'Orthorhombic' changed to
'orthorhombic' according to
/home/saulius/struct/CIF-dictionaries/cif_core.dic dictionary named
'cif_core.dic' version 2.4.1 from
2010-06-29.

'_exptl_absorpt_correction_type' value 'Multi-scan'
changed to 'multi-scan' according to
/home/saulius/struct/CIF-dictionaries/cif_core.dic dictionary named
'cif_core.dic' version 2.4.1 from 2010-06-29.

Automatic conversion script
Id: cif_fix_values 1715 2011-07-08 13:25:40Z adriana 
;
_cod_original_cell_volume 816.11(4)
_cod_database_code 2200351
_cod_database_fobs_code 2200351

loop_
_symmetry_equiv_pos_as_xyz
'x, y, z'
'-x, -y, z+1/2'
'x+1/2, -y+1/2, z'
'-x+1/2, y+1/2, z+1/2'

loop_
_atom_site_label
_atom_site_fract_x
_atom_site_fract_y
_atom_site_fract_z
_atom_site_U_iso_or_equiv
_atom_site_adp_type
_atom_site_calc_flag
_atom_site_refinement_flags
_atom_site_occupancy
_atom_site_disorder_assembly
_atom_site_disorder_group
_atom_site_type_symbol
Br1 .255652(11) .64206(4) .59019(16) .06011(13) Uani d . 1 . . Br
O .45866(10) .0319(3) .3267(5) .0659(6) Uani d . 1 . . O
N .47678(12) .3284(3) .0306(5) .0576(8) Uani d . 1 . . N
H0A .4943 .3948 -.0869 .069 Uiso calc R 1 . . H
H0B .4915 .2234 .0695 .069 Uiso calc R 1 . . H
C1 .39591(11) .2922(3) .3620(5) .0366(5) Uani d . 1 . . C
C2 .42563(12) .3895(3) .1552(5) .0410(6) Uani d . 1 . . C
C3 .40223(12) .5615(3) .0887(8) .0495(6) Uani d . 1 . . C
H3 .4216 .6283 -.0429 .059 Uiso calc R 1 . . H
C4 .35225(15) .6345(3) .2094(7) .0509(7) Uani d . 1 . . C
H4 .3372 .7468 .1562 .061 Uiso calc R 1 . . H
C5 .32405(11) .5389(3) .4135(5) .0405(6) Uani d . 1 . . C
C6 .34538(12) .3710(3) .4887(5) .0394(6) Uani d . 1 . . C
H6 .3261 .3087 .6252 .047 Uiso calc R 1 . . H
C7 .41662(13) .1078(3) .4410(6) .0434(6) Uani d . 1 . . C
C8 .38463(14) .0102(4) .6626(6) .0545(8) Uani d . 1 . . C
H8A .3994 -.1125 .6731 .082 Uiso calc R 1 . . H
H8B .3415 .0091 .6297 .082 Uiso calc R 1 . . H
H8C .3926 .0716 .8264 .082 Uiso calc R 1 . . H

loop_
_atom_site_aniso_label
_atom_site_aniso_U_11
_atom_site_aniso_U_22
_atom_site_aniso_U_33
_atom_site_aniso_U_12
_atom_site_aniso_U_13
_atom_site_aniso_U_23
Br1 .05116(17) .05745(19) .0717(2) .01507(10) -.0028(3) -.0056(2)
O .0722(15) .0578(12) .0676(15) .0255(11) .0149(12) .0134(11)
N .0557(14) .0569(13) .060(2) -.0011(11) .0167(12) .0099(11)
C1 .0382(13) .0334(12) .0383(13) -.0031(9) -.0059(9) .0020(10)
C2 .0442(13) .0383(12) .0403(17) -.0058(10) -.0048(9) .0008(10)
C3 .0656(14) .0394(12) .0436(13) -.0065(10) -.004(2) .0119(16)
C4 .068(2) .0339(14) .0504(16) .0036(11) -.0113(14) .0024(11)
C5 .0415(13) .0371(12) .0431(14) .0019(10) -.0064(11) -.0035(11)
C6 .0394(13) .0361(13) .0428(14) -.0039(9) -.0032(10) .0030(9)
C7 .0498(16) .0393(13) .0410(15) .0028(12) -.0054(12) .0023(12)
C8 .0654(17) .0376(13) .061(2) .0030(13) .0046(13) .0118(12)

loop_
_atom_type_symbol
_atom_type_description
_atom_type_scat_dispersion_real
_atom_type_scat_dispersion_imag
_atom_type_scat_source
C C .0033 .0016 'International Tables Vol C Tables 4.2.6.8 and 6.1.1.4'
H H .0000 .0000 'International Tables Vol C Tables 4.2.6.8 and 6.1.1.4'
N N .0061 .0033 'International Tables Vol C Tables 4.2.6.8 and 6.1.1.4'
O O .0106 .0060 'International Tables Vol C Tables 4.2.6.8 and 6.1.1.4'
Br Br -.2901 2.4595 'International Tables Vol C Tables 4.2.6.8 and 6.1.1.4'

loop_
_geom_angle_atom_site_label_1
_geom_angle_atom_site_label_2
_geom_angle_atom_site_label_3
_geom_angle
C2 N H0A 120.0
C2 N H0B 120.0
H0A N H0B 120.0
C6 C1 C2 119.2(2)
C6 C1 C7 119.7(2)
C2 C1 C7 121.1(2)
N C2 C3 119.1(3)
N C2 C1 123.4(2)
C3 C2 C1 117.4(3)
C4 C3 C2 122.7(3)
C4 C3 H3 118.7
C2 C3 H3 118.7
C3 C4 C5 119.3(2)
C3 C4 H4 120.4
C5 C4 H4 120.4
C6 C5 C4 120.5(3)
C6 C5 Br1 119.7(2)
C4 C5 Br1 119.73(19)
C5 C6 C1 120.8(2)
C5 C6 H6 119.6
C1 C6 H6 119.6
O C7 C1 121.4(3)
O C7 C8 119.0(2)
C1 C7 C8 119.6(2)
C7 C8 H8A 109.5
C7 C8 H8B 109.5
H8A C8 H8B 109.5
C7 C8 H8C 109.5
H8A C8 H8C 109.5
H8B C8 H8C 109.5

loop_
_geom_bond_atom_site_label_1
_geom_bond_atom_site_label_2
_geom_bond_site_symmetry_2
_geom_bond_distance
_geom_bond_publ_flag
Br1 C5 . 1.903(3) ?
O C7 . 1.223(3) ?
N C2 . 1.363(4) ?
N H0A . .8600 ?
N H0B . .8600 ?
C1 C6 . 1.405(3) ?
C1 C2 . 1.425(3) ?
C1 C7 . 1.485(3) ?
C2 C3 . 1.407(3) ?
C3 C4 . 1.364(4) ?
C3 H3 . .9300 ?
C4 C5 . 1.394(4) ?
C4 H4 . .9300 ?
C5 C6 . 1.375(3) ?
C6 H6 . .9300 ?
C7 C8 . 1.505(4) ?
C8 H8A . .9600 ?
C8 H8B . .9600 ?
C8 H8C . .9600 ?

loop_
_geom_hbond_atom_site_label_D
_geom_hbond_atom_site_label_H
_geom_hbond_atom_site_label_A
_geom_hbond_site_symmetry_A
_geom_hbond_distance_DH
_geom_hbond_distance_HA
_geom_hbond_distance_DA
_geom_hbond_angle_DHA
N H0b O . .86 2.05 2.676(3) 129
N H0b O 2_654 .86 2.50 3.177(3) 137

loop_
_cod_related_entry_id
_cod_related_entry_database
_cod_related_entry_code
1 ChemSpider 9249895
